data_2209517
loop_
_publ_author_name
'Shang Shan'
'Zheng Fan'

_publ_section_title
;
 Acetophenone 2,4,6-trinitrophenylhydrazone
;
_journal_coeditor_code HB2079
_journal_issue 7
_journal_name_full 'Acta Crystallographica Section E'
_journal_page_first o2800
_journal_page_last o2802
_journal_paper_doi 10.1107/S1600536806021271
_journal_volume 62
_journal_year 2006
_chemical_formula_iupac 'C14 H11 N5 O6'
_chemical_formula_moiety 'C14 H11 N5 O6'
_chemical_formula_sum 'C14 H11 N5 O6'
_chemical_formula_weight 345.28
_chemical_name_systematic
;
Acetophenone 2,4,6-trinitrophenylhydrazone
;
_space_group_IT_number 14
_symmetry_cell_setting monoclinic
_symmetry_space_group_name_Hall '-P 2yn'
_symmetry_space_group_name_H-M 'P 1 21/n 1'
_atom_sites_solution_hydrogens geom
_atom_sites_solution_primary direct
_atom_sites_solution_secondary difmap
_audit_creation_method SHELXL-97
_cell_angle_alpha 90.00
_cell_angle_beta 93.952(12)
_cell_angle_gamma 90.00
_cell_formula_units_Z 4
_cell_length_a 10.318(4)
_cell_length_b 13.850(5)
_cell_length_c 10.385(4)
_cell_measurement_reflns_used 9868
_cell_measurement_temperature 295(2)
_cell_measurement_theta_max 25.5
_cell_measurement_theta_min 3.1
_cell_volume 1480.5(10)
_computing_cell_refinement PROCESS-AUTO
_computing_data_collection 'PROCESS-AUTO (Rigaku, 1998)'
_computing_data_reduction 'CrystalStructure (Rigaku/MSC & Rigaku, 2002)'
_computing_molecular_graphics 'Ortep-3 for Windows (Farrugia, 1997)'
_computing_publication_material 'WinGX (Farrugia, 1999)'
_computing_structure_refinement 'SHELXL97 (Sheldrick, 1997)'
_computing_structure_solution 'SIR92 (Altomare <i>et al.</i>,  1993)'
_diffrn_ambient_temperature 295(2)
_diffrn_measured_fraction_theta_full 1.00
_diffrn_measured_fraction_theta_max 1.00
_diffrn_measurement_device_type 'Rigaku R-AXIS RAPID'
_diffrn_measurement_method \w
_diffrn_radiation_monochromator graphite
_diffrn_radiation_source 'fine-focus sealed tube'
_diffrn_radiation_type MoK\a
_diffrn_radiation_wavelength 0.71069
_diffrn_reflns_av_R_equivalents 0.033
_diffrn_reflns_av_sigmaI/netI 0.032
_diffrn_reflns_limit_h_max 13
_diffrn_reflns_limit_h_min -13
_diffrn_reflns_limit_k_max 17
_diffrn_reflns_limit_k_min -17
_diffrn_reflns_limit_l_max 13
_diffrn_reflns_limit_l_min -13
_diffrn_reflns_number 14339
_diffrn_reflns_theta_full 27.5
_diffrn_reflns_theta_max 27.5
_diffrn_reflns_theta_min 3.1
_diffrn_standards_interval_count 0
_diffrn_standards_interval_time 0
_diffrn_standards_number 0
_exptl_absorpt_coefficient_mu 0.125
_exptl_absorpt_correction_type none
_exptl_crystal_colour red
_exptl_crystal_density_diffrn 1.549
_exptl_crystal_density_method 'not measured'
_exptl_crystal_description prism
_exptl_crystal_F_000 712
_exptl_crystal_size_max 0.32
_exptl_crystal_size_mid 0.29
_exptl_crystal_size_min 0.26
_refine_diff_density_max 0.25
_refine_diff_density_min -0.24
_refine_ls_extinction_coef 0.0074(18)
_refine_ls_extinction_expression Fc^*^=kFc[1+0.001xFc^2^\l^3^/sin(2\q)]^-1/4^
_refine_ls_extinction_method SHELXL97
_refine_ls_goodness_of_fit_ref 0.962
_refine_ls_hydrogen_treatment constr
_refine_ls_matrix_type full
_refine_ls_number_parameters 228
_refine_ls_number_reflns 3395
_refine_ls_number_restraints 0
_refine_ls_restrained_S_all 0.962
_refine_ls_R_factor_all 0.096
_refine_ls_R_factor_gt 0.049
_refine_ls_shift/su_max 0.000
_refine_ls_shift/su_mean 0.000
_refine_ls_structure_factor_coef Fsqd
_refine_ls_weighting_details 'calc w=1/[\s^2^(Fo^2^)+(0.0859P)^2^] where P=(Fo^2^+2Fc^2^)/3'
_refine_ls_weighting_scheme calc
_refine_ls_wR_factor_gt 0.134
_refine_ls_wR_factor_ref 0.155
_reflns_number_gt 1634
_reflns_number_total 3395
_reflns_threshold_expression I>2\s(I)
_cod_data_source_file hb2079.cif
_cod_data_source_block I
_cod_original_sg_symbol_H-M 'P 21/n'
_cod_database_code 2209517
_cod_database_fobs_code 2209517

loop_
_symmetry_equiv_pos_as_xyz
'x, y, z'
'-x+1/2, y+1/2, -z+1/2'
'-x, -y, -z'
'x-1/2, -y-1/2, z-1/2'

loop_
_atom_site_type_symbol
_atom_site_label
_atom_site_fract_x
_atom_site_fract_y
_atom_site_fract_z
_atom_site_U_iso_or_equiv
_atom_site_adp_type
_atom_site_calc_flag
_atom_site_refinement_flags
_atom_site_occupancy
N N2 0.8995(2) 0.83248(14) 0.48185(18) 0.0731(5) Uani d . 1
N N1 0.47405(16) 0.74005(14) 0.30253(17) 0.0671(5) Uani d . 1
N N3 0.81341(18) 0.49156(14) 0.4397(2) 0.0763(6) Uani d . 1
N N5 0.57470(15) 0.44296(12) 0.35829(16) 0.0607(5) Uani d . 1
C C7 0.48823(18) 0.38190(15) 0.31306(18) 0.0588(5) Uani d . 1
O O4 1.00931(16) 0.80898(12) 0.52263(18) 0.0923(6) Uani d . 1
O O3 0.86172(19) 0.91586(13) 0.4727(2) 0.1001(6) Uani d . 1
O O2 0.45507(15) 0.82576(13) 0.28748(17) 0.0880(5) Uani d . 1
O O1 0.38907(14) 0.67913(12) 0.27538(17) 0.0867(5) Uani d . 1
O O5 0.8183(3) 0.45829(14) 0.5447(2) 0.1602(13) Uani d . 1
O O6 0.8495(2) 0.45149(14) 0.3470(3) 0.1410(10) Uani d . 1
C C1 0.63250(17) 0.60800(14) 0.36896(17) 0.0526(5) Uani d . 1
C C2 0.60152(17) 0.70762(14) 0.35419(18) 0.0552(5) Uani d . 1
C C3 0.68810(19) 0.78010(14) 0.39048(18) 0.0571(5) Uani d . 1
H H3 0.6646 0.8445 0.3793 0.069 Uiso calc R 1
C C4 0.80861(18) 0.75615(14) 0.44289(18) 0.0566(5) Uani d . 1
C C5 0.84657(18) 0.66125(14) 0.45915(18) 0.0577(5) Uani d . 1
H H5 0.9292 0.6461 0.4948 0.069 Uiso calc R 1
C C6 0.76091(17) 0.59025(13) 0.42200(18) 0.0536(5) Uani d . 1
N N4 0.54652(15) 0.53838(12) 0.33449(16) 0.0631(5) Uani d . 1
H H4 0.4726 0.5538 0.2969 0.076 Uiso calc R 1
C C8 0.51783(18) 0.27952(15) 0.33804(18) 0.0580(5) Uani d . 1
C C9 0.6399(2) 0.25117(15) 0.3925(2) 0.0662(6) Uani d . 1
H H9 0.7031 0.2977 0.4127 0.079 Uiso calc R 1
C C10 0.6673(2) 0.15611(16) 0.4164(2) 0.0748(6) Uani d . 1
H H10 0.7490 0.1385 0.4524 0.090 Uiso calc R 1
C C11 0.5751(3) 0.08625(18) 0.3877(2) 0.0813(7) Uani d . 1
H H11 0.5937 0.0217 0.4055 0.098 Uiso calc R 1
C C12 0.4567(3) 0.11217(18) 0.3330(2) 0.0852(7) Uani d . 1
H H12 0.3944 0.0650 0.3128 0.102 Uiso calc R 1
C C13 0.4284(2) 0.20731(17) 0.3075(2) 0.0724(6) Uani d . 1
H H13 0.3473 0.2236 0.2690 0.087 Uiso calc R 1
C C14 0.3656(2) 0.41198(18) 0.2379(3) 0.0863(8) Uani d . 1
H H14A 0.3139 0.4504 0.2918 0.129 Uiso calc R 1
H H14B 0.3176 0.3556 0.2095 0.129 Uiso calc R 1
H H14C 0.3868 0.4492 0.1643 0.129 Uiso calc R 1

loop_
_atom_site_aniso_label
_atom_site_aniso_U_11
_atom_site_aniso_U_22
_atom_site_aniso_U_33
_atom_site_aniso_U_12
_atom_site_aniso_U_13
_atom_site_aniso_U_23
N2 0.0777(13) 0.0691(13) 0.0718(12) -0.0162(10) -0.0007(10) -0.0037(9)
N1 0.0543(10) 0.0805(13) 0.0669(11) 0.0117(9) 0.0060(8) 0.0067(9)
N3 0.0629(11) 0.0660(12) 0.0980(16) -0.0048(9) -0.0084(11) -0.0061(11)
N5 0.0515(9) 0.0659(11) 0.0637(11) -0.0087(8) -0.0037(8) 0.0023(8)
C7 0.0476(10) 0.0775(13) 0.0512(11) -0.0085(10) 0.0029(8) -0.0013(10)
O4 0.0661(10) 0.0989(12) 0.1096(14) -0.0207(9) -0.0112(9) -0.0039(10)
O3 0.1105(14) 0.0632(11) 0.1237(15) -0.0139(9) -0.0127(11) -0.0056(9)
O2 0.0745(10) 0.0793(11) 0.1093(14) 0.0220(8) -0.0002(9) 0.0162(9)
O1 0.0522(8) 0.0956(12) 0.1098(13) 0.0025(8) -0.0125(8) 0.0024(10)
O5 0.272(3) 0.0784(13) 0.1146(18) 0.0258(15) -0.097(2) 0.0010(12)
O6 0.1383(19) 0.0721(12) 0.226(3) -0.0032(11) 0.1116(19) -0.0205(15)
C1 0.0469(10) 0.0633(11) 0.0476(10) -0.0006(9) 0.0036(8) -0.0025(9)
C2 0.0460(9) 0.0696(13) 0.0499(11) 0.0090(9) 0.0035(8) 0.0017(9)
C3 0.0619(11) 0.0568(11) 0.0535(11) 0.0041(9) 0.0108(9) -0.0008(9)
C4 0.0536(11) 0.0624(12) 0.0534(12) -0.0056(9) 0.0021(9) -0.0038(9)
C5 0.0522(11) 0.0663(13) 0.0543(11) -0.0009(9) 0.0004(9) -0.0018(9)
C6 0.0475(10) 0.0554(11) 0.0573(11) 0.0039(8) -0.0018(8) -0.0006(9)
N4 0.0503(9) 0.0681(11) 0.0692(11) -0.0030(8) -0.0077(8) -0.0007(8)
C8 0.0550(11) 0.0721(13) 0.0471(11) -0.0148(10) 0.0054(9) -0.0031(9)
C9 0.0611(12) 0.0731(14) 0.0628(13) -0.0151(10) -0.0061(10) 0.0050(10)
C10 0.0786(15) 0.0750(15) 0.0695(15) -0.0071(12) -0.0045(11) 0.0093(11)
C11 0.0946(18) 0.0709(15) 0.0781(16) -0.0158(13) 0.0051(14) 0.0002(12)
C12 0.0854(17) 0.0780(16) 0.0914(17) -0.0320(13) 0.0004(14) -0.0106(13)
C13 0.0580(12) 0.0833(16) 0.0753(15) -0.0191(11) -0.0001(11) -0.0065(12)
C14 0.0587(13) 0.0928(17) 0.1037(19) -0.0089(12) -0.0203(13) -0.0014(14)

loop_
_atom_type_symbol
_atom_type_description
_atom_type_scat_dispersion_real
_atom_type_scat_dispersion_imag
_atom_type_scat_source
C C 0.0033 0.0000 'International Tables Vol C Tables 4.2.6.8 and 6.1.1.4'
H H 0.0000 0.0000 'International Tables Vol C Tables 4.2.6.8 and 6.1.1.4'
N N 0.0061 0.0000 'International Tables Vol C Tables 4.2.6.8 and 6.1.1.4'
O O 0.0106 0.0000 'International Tables Vol C Tables 4.2.6.8 and 6.1.1.4'

loop_
_geom_angle_atom_site_label_1
_geom_angle_atom_site_label_2
_geom_angle_atom_site_label_3
_geom_angle
O3 N2 O4 124.08(19)
O3 N2 C4 118.10(19)
O4 N2 C4 117.82(19)
O2 N1 O1 122.27(17)
O2 N1 C2 118.91(18)
O1 N1 C2 118.82(18)
O5 N3 O6 124.6(3)
O5 N3 C6 117.8(2)
O6 N3 C6 117.6(2)
C7 N5 N4 115.59(16)
N5 C7 C8 115.90(17)
N5 C7 C14 122.9(2)
C8 C7 C14 121.17(17)
N4 C1 C6 124.10(18)
N4 C1 C2 121.92(17)
C6 C1 C2 113.98(16)
C3 C2 C1 122.69(17)
C3 C2 N1 115.32(18)
C1 C2 N1 121.97(17)
C4 C3 C2 119.20(18)
C4 C3 H3 120.4
C2 C3 H3 120.4
C3 C4 C5 121.63(18)
C3 C4 N2 119.19(19)
C5 C4 N2 119.18(18)
C6 C5 C4 118.75(17)
C6 C5 H5 120.6
C4 C5 H5 120.6
C5 C6 C1 123.73(18)
C5 C6 N3 114.09(16)
C1 C6 N3 122.18(16)
C1 N4 N5 121.07(16)
C1 N4 H4 119.5
N5 N4 H4 119.5
C13 C8 C9 117.2(2)
C13 C8 C7 122.01(19)
C9 C8 C7 120.78(17)
C10 C9 C8 120.85(19)
C10 C9 H9 119.6
C8 C9 H9 119.6
C9 C10 C11 120.5(2)
C9 C10 H10 119.8
C11 C10 H10 119.8
C12 C11 C10 119.5(2)
C12 C11 H11 120.2
C10 C11 H11 120.2
C11 C12 C13 120.5(2)
C11 C12 H12 119.7
C13 C12 H12 119.7
C12 C13 C8 121.4(2)
C12 C13 H13 119.3
C8 C13 H13 119.3
C7 C14 H14A 109.5
C7 C14 H14B 109.5
H14A C14 H14B 109.5
C7 C14 H14C 109.5
H14A C14 H14C 109.5
H14B C14 H14C 109.5

loop_
_geom_bond_atom_site_label_1
_geom_bond_atom_site_label_2
_geom_bond_distance
_geom_bond_publ_flag
N1 O1 1.235(2) ?
N1 O2 1.211(2) ?
N1 C2 1.457(2) ?
N2 O3 1.220(2) ?
N2 O4 1.226(2) ?
N2 C4 1.452(3) ?
N3 O5 1.182(3) ?
N3 O6 1.193(3) ?
N3 C6 1.477(3) ?
N4 N5 1.372(2) y
C1 N4 1.342(2) y
N4 H4 0.8600 ?
C7 N5 1.294(2) y
C1 C2 1.422(3) y
C1 C6 1.421(3) y
C2 C3 1.379(3) y
C3 C4 1.364(3) y
C3 H3 0.9300 ?
C4 C5 1.379(3) y
C5 C6 1.360(3) y
C5 H5 0.9300 ?
C7 C8 1.470(3) ?
C7 C14 1.499(3) ?
C8 C13 1.383(3) ?
C8 C9 1.401(3) ?
C9 C10 1.366(3) ?
C9 H9 0.9300 ?
C10 C11 1.375(3) ?
C10 H10 0.9300 ?
C11 C12 1.360(4) ?
C11 H11 0.9300 ?
C12 C13 1.371(3) ?
C12 H12 0.9300 ?
C13 H13 0.9300 ?
C14 H14A 0.9600 ?
C14 H14B 0.9600 ?
C14 H14C 0.9600 ?

loop_
_geom_hbond_atom_site_label_D
_geom_hbond_atom_site_label_H
_geom_hbond_atom_site_label_A
_geom_hbond_site_symmetry_A
_geom_hbond_distance_DH
_geom_hbond_distance_HA
_geom_hbond_distance_DA
_geom_hbond_angle_DHA
_geom_hbond_publ_flag
N4 H4 O1 . 0.86 1.94 2.584(2) 130 y
C10 H10 O4 3_766 0.93 2.59 3.388(3) 144 y
C13 H13 O1 2_545 0.93 2.53 3.352(3) 148 y
C14 H14A O5 3_666 0.96 2.58 3.538(4) 174 y

loop_
_cod_related_entry_id
_cod_related_entry_database
_cod_related_entry_code
1 ChemSpider 21179134
